data_4106093
loop_
_publ_author_name
'Peng Ren'
'Oleg Vechorkin'
'Kim von Allmen'
'Rosario Scopelliti'
'Xile Hu'

_publ_section_title
;
 A Structure-Activity Study of Ni-Catalyzed Alkyl-Alkyl Kumada Coupling.
 Improved Catalysts for Coupling of Secondary Alkyl Halides
;
_journal_name_full 'Journal of the American Chemical Society'
_journal_page_first 7084
_journal_page_last 7095
_journal_paper_doi 10.1021/ja200270k
_journal_volume 133
_journal_year 2011
_chemical_formula_moiety 'C28 H35 Li N2 O2'
_chemical_formula_sum 'C28 H35 Li N2 O2'
_chemical_formula_weight 438.52
_chemical_name_systematic
; 
 ? 
;
_space_group_IT_number 144
_symmetry_cell_setting trigonal
_symmetry_space_group_name_Hall 'P 31'
_symmetry_space_group_name_H-M 'P 31'
_atom_sites_solution_hydrogens geom
_atom_sites_solution_primary direct
_atom_sites_solution_secondary difmap
_audit_creation_method SHELXL-97
_cell_angle_alpha 90.00
_cell_angle_beta 90.00
_cell_angle_gamma 120.00
_cell_formula_units_Z 3
_cell_length_a 9.9517(6)
_cell_length_b 9.9517(6)
_cell_length_c 21.757(2)
_cell_measurement_reflns_used 3745
_cell_measurement_temperature 140(2)
_cell_measurement_theta_max 26.3874
_cell_measurement_theta_min 2.8030
_cell_volume 1866.1(2)
_computing_cell_refinement
; 
CrysAlisPro, Oxford Diffraction Ltd., 
Version 1.171.33.55 (release 05-01-2010 CrysAlis171 .NET) 
(compiled Jan  5 2010,16:28:46) 
;
_computing_data_collection
; 
CrysAlisPro, Oxford Diffraction Ltd., 
Version 1.171.33.55 (release 05-01-2010 CrysAlis171 .NET) 
(compiled Jan  5 2010,16:28:46) 
;
_computing_data_reduction
; 
CrysAlisPro, Oxford Diffraction Ltd., 
Version 1.171.33.55 (release 05-01-2010 CrysAlis171 .NET) 
(compiled Jan  5 2010,16:28:46) 
;
_computing_molecular_graphics 'Bruker SHELXTL'
_computing_publication_material 'Bruker SHELXTL'
_computing_structure_refinement 'SHELXL-97 (Sheldrick, 1997)'
_computing_structure_solution 'SHELXS-97 (Sheldrick, 1990)'
_diffrn_ambient_temperature 140(2)
_diffrn_detector_area_resol_mean 8.2812
_diffrn_measured_fraction_theta_full 0.998
_diffrn_measured_fraction_theta_max 0.998
_diffrn_measurement_device_type 'Oxford Diffraction, KM4/Sapphire CCD'
_diffrn_measurement_method 'phi and omega scans'
_diffrn_radiation_monochromator graphite
_diffrn_radiation_source 'fine-focus sealed tube'
_diffrn_radiation_type MoK\a
_diffrn_radiation_wavelength 0.71073
_diffrn_reflns_av_R_equivalents 0.0548
_diffrn_reflns_av_sigmaI/netI 0.0829
_diffrn_reflns_limit_h_max 11
_diffrn_reflns_limit_h_min -11
_diffrn_reflns_limit_k_max 11
_diffrn_reflns_limit_k_min -9
_diffrn_reflns_limit_l_max 25
_diffrn_reflns_limit_l_min -25
_diffrn_reflns_number 11731
_diffrn_reflns_theta_full 25.02
_diffrn_reflns_theta_max 25.02
_diffrn_reflns_theta_min 2.81
_exptl_absorpt_coefficient_mu 0.072
_exptl_absorpt_correction_T_max 1.00000
_exptl_absorpt_correction_T_min 0.98623
_exptl_absorpt_correction_type multi-scan
_exptl_absorpt_process_details
; 
CrysAlisPro, Oxford Diffraction Ltd., 
Version 1.171.33.55 (release 05-01-2010 CrysAlis171 .NET) 
(compiled Jan  5 2010,16:28:46) 
empirical absorption correction using spherical harmonics, 
 implemented in SCALE3 ABSPACK scaling algorithm. 
;
_exptl_crystal_colour yellow
_exptl_crystal_density_diffrn 1.171
_exptl_crystal_description prismatic
_exptl_crystal_F_000 708
_exptl_crystal_size_max 0.32
_exptl_crystal_size_mid 0.18
_exptl_crystal_size_min 0.15
_refine_diff_density_max 0.248
_refine_diff_density_min -0.172
_refine_diff_density_rms 0.033
_refine_ls_abs_structure_details 'Flack H D (1983), Acta Cryst. A39, 876-881'
_refine_ls_abs_structure_Flack 2(2)
_refine_ls_extinction_coef 0.0024(10)
_refine_ls_extinction_expression Fc^*^=kFc[1+0.001xFc^2^\l^3^/sin(2\q)]^-1/4^
_refine_ls_extinction_method SHELXL
_refine_ls_goodness_of_fit_ref 0.944
_refine_ls_hydrogen_treatment constr
_refine_ls_matrix_type full
_refine_ls_number_parameters 300
_refine_ls_number_reflns 4211
_refine_ls_number_restraints 1
_refine_ls_restrained_S_all 0.944
_refine_ls_R_factor_all 0.0880
_refine_ls_R_factor_gt 0.0548
_refine_ls_shift/su_max 0.000
_refine_ls_shift/su_mean 0.000
_refine_ls_structure_factor_coef Fsqd
_refine_ls_weighting_details 'calc w=1/[\s^2^(Fo^2^)+(0.0495P)^2^+0.0000P] where P=(Fo^2^+2Fc^2^)/3'
_refine_ls_weighting_scheme calc
_refine_ls_wR_factor_gt 0.0957
_refine_ls_wR_factor_ref 0.1046
_reflns_number_gt 2898
_reflns_number_total 4211
_reflns_threshold_expression >2sigma(I)
_cod_data_source_file ja200270k_si_004.cif
_cod_data_source_block rp300551
_cod_original_cell_volume 1866.0(2)
_cod_database_code 4106093

loop_
_symmetry_equiv_pos_as_xyz
'x, y, z'
'-y, x-y, z+1/3'
'-x+y, -x, z+2/3'

loop_
_atom_site_label
_atom_site_type_symbol
_atom_site_fract_x
_atom_site_fract_y
_atom_site_fract_z
_atom_site_U_iso_or_equiv
_atom_site_adp_type
_atom_site_occupancy
_atom_site_symmetry_multiplicity
_atom_site_calc_flag
_atom_site_refinement_flags
Li1 Li 1.0058(8) -0.8548(7) 0.1213(3) 0.0417(17) Uani 1 1 d .
O1 O 0.8223(3) -1.0634(3) 0.11940(13) 0.0482(8) Uani 1 1 d .
O2 O 0.9638(3) -0.7124(3) 0.16553(12) 0.0424(7) Uani 1 1 d .
N1 N 1.1562(4) -0.7956(4) 0.05213(15) 0.0361(8) Uani 1 1 d .
N2 N 1.1783(4) -0.8941(4) 0.16664(15) 0.0437(9) Uani 1 1 d .
C1 C 1.2263(5) -0.6748(5) 0.01115(16) 0.0311(10) Uani 1 1 d .
C2 C 1.1466(4) -0.5995(4) -0.01178(16) 0.0301(10) Uani 1 1 d .
C3 C 1.2282(5) -0.4662(5) -0.04641(18) 0.0395(11) Uani 1 1 d .
H3 H 1.1754 -0.4146 -0.0605 0.047 Uiso 1 1 calc R
C4 C 1.3826(5) -0.4045(5) -0.06144(19) 0.0464(12) Uani 1 1 d .
H4 H 1.4359 -0.3116 -0.0848 0.056 Uiso 1 1 calc R
C5 C 1.4551(5) -0.4798(5) -0.0420(2) 0.0459(12) Uani 1 1 d .
H5 H 1.5608 -0.4405 -0.0527 0.055 Uiso 1 1 calc R
C6 C 1.3805(5) -0.6122(5) -0.00714(18) 0.0402(11) Uani 1 1 d .
H6 H 1.4358 -0.6628 0.0049 0.048 Uiso 1 1 calc R
C7 C 1.2043(4) -0.9010(4) 0.05571(19) 0.0304(9) Uani 1 1 d .
C8 C 1.2321(5) -0.9709(5) 0.00449(19) 0.0395(11) Uani 1 1 d .
H8 H 1.2285 -0.9345 -0.0355 0.047 Uiso 1 1 calc R
C9 C 1.2644(5) -1.0905(5) 0.0103(3) 0.0510(12) Uani 1 1 d .
H9 H 1.2800 -1.1364 -0.0253 0.061 Uiso 1 1 calc R
C10 C 1.2738(5) -1.1428(5) 0.0682(2) 0.0548(13) Uani 1 1 d .
H10 H 1.2979 -1.2234 0.0729 0.066 Uiso 1 1 calc R
C11 C 1.2479(5) -1.0764(5) 0.1190(2) 0.0478(12) Uani 1 1 d .
H11 H 1.2554 -1.1121 0.1586 0.057 Uiso 1 1 calc R
C12 C 1.2117(4) -0.9607(5) 0.11459(18) 0.0365(10) Uani 1 1 d .
C13 C 0.9776(5) -0.6612(5) -0.00136(16) 0.0355(11) Uani 1 1 d .
C14 C 0.8736(5) -0.8198(5) -0.00078(16) 0.0358(11) Uani 1 1 d .
H14 H 0.9106 -0.8904 -0.0064 0.043 Uiso 1 1 calc R
C15 C 0.7164(5) -0.8760(6) 0.00790(19) 0.0445(12) Uani 1 1 d .
H15 H 0.6471 -0.9849 0.0086 0.053 Uiso 1 1 calc R
C16 C 0.6592(6) -0.7771(7) 0.0155(2) 0.0547(14) Uani 1 1 d .
H16 H 0.5515 -0.8163 0.0221 0.066 Uiso 1 1 calc R
C17 C 0.7608(6) -0.6202(7) 0.0136(2) 0.0534(13) Uani 1 1 d .
H17 H 0.7225 -0.5505 0.0182 0.064 Uiso 1 1 calc R
C18 C 0.9192(5) -0.5615(6) 0.00477(19) 0.0427(11) Uani 1 1 d .
H18 H 0.9874 -0.4525 0.0030 0.051 Uiso 1 1 calc R
C19 C 1.3117(6) -0.7417(6) 0.1819(2) 0.0646(15) Uani 1 1 d .
H19A H 1.2849 -0.6967 0.2166 0.097 Uiso 1 1 calc R
H19B H 1.3388 -0.6729 0.1462 0.097 Uiso 1 1 calc R
H19C H 1.4004 -0.7539 0.1930 0.097 Uiso 1 1 calc R
C20 C 1.1257(6) -0.9911(6) 0.2205(2) 0.0657(15) Uani 1 1 d .
H20A H 1.0360 -1.0918 0.2099 0.099 Uiso 1 1 calc R
H20B H 1.0959 -0.9411 0.2522 0.099 Uiso 1 1 calc R
H20C H 1.2095 -1.0064 0.2361 0.099 Uiso 1 1 calc R
C21 C 0.8091(6) -1.1870(7) 0.0817(3) 0.090(2) Uani 1 1 d .
H21A H 0.9072 -1.1896 0.0820 0.108 Uiso 1 1 calc R
H21B H 0.7846 -1.1740 0.0388 0.108 Uiso 1 1 calc R
C22 C 0.6833(10) -1.3291(8) 0.1082(4) 0.116(3) Uani 1 1 d .
H22A H 0.6255 -1.4054 0.0754 0.139 Uiso 1 1 calc R
H22B H 0.7254 -1.3757 0.1371 0.139 Uiso 1 1 calc R
C23 C 0.5902(13) -1.2912(9) 0.1377(4) 0.222(7) Uani 1 1 d .
H23A H 0.5507 -1.3530 0.1758 0.266 Uiso 1 1 calc R
H23B H 0.5006 -1.3120 0.1114 0.266 Uiso 1 1 calc R
C24 C 0.6821(7) -1.1236(6) 0.1526(3) 0.109(3) Uani 1 1 d .
H24A H 0.6248 -1.0702 0.1404 0.131 Uiso 1 1 calc R
H24B H 0.7032 -1.1087 0.1973 0.131 Uiso 1 1 calc R
C25 C 0.8158(5) -0.7377(5) 0.1832(2) 0.0557(13) Uani 1 1 d .
H25A H 0.7907 -0.7811 0.2253 0.067 Uiso 1 1 calc R
H25B H 0.7354 -0.8126 0.1549 0.067 Uiso 1 1 calc R
C26 C 0.8190(6) -0.5867(6) 0.1812(2) 0.0573(13) Uani 1 1 d .
H26A H 0.7594 -0.5773 0.2157 0.069 Uiso 1 1 calc R
H26B H 0.7763 -0.5741 0.1419 0.069 Uiso 1 1 calc R
C27 C 0.9879(6) -0.4708(6) 0.1867(3) 0.0793(18) Uani 1 1 d .
H27A H 1.0142 -0.3758 0.1631 0.095 Uiso 1 1 calc R
H27B H 1.0168 -0.4421 0.2303 0.095 Uiso 1 1 calc R
C28 C 1.0693(5) -0.5485(5) 0.16132(19) 0.0452(12) Uani 1 1 d .
H28A H 1.0985 -0.5177 0.1180 0.054 Uiso 1 1 calc R
H28B H 1.1647 -0.5195 0.1852 0.054 Uiso 1 1 calc R

loop_
_atom_site_aniso_label
_atom_site_aniso_U_11
_atom_site_aniso_U_22
_atom_site_aniso_U_33
_atom_site_aniso_U_23
_atom_site_aniso_U_13
_atom_site_aniso_U_12
Li1 0.046(4) 0.032(4) 0.049(4) 0.001(3) 0.009(4) 0.021(3)
O1 0.051(2) 0.0355(17) 0.0514(17) -0.0036(15) 0.0148(15) 0.0168(15)
O2 0.049(2) 0.0315(18) 0.0478(16) -0.0007(14) 0.0107(15) 0.0206(16)
N1 0.032(2) 0.036(2) 0.0412(19) 0.0106(17) 0.0069(16) 0.0174(18)
N2 0.053(2) 0.040(2) 0.042(2) 0.0026(19) -0.0052(19) 0.026(2)
C1 0.033(3) 0.031(2) 0.032(2) -0.0006(18) -0.0008(19) 0.018(2)
C2 0.032(2) 0.027(2) 0.033(2) -0.0008(18) -0.0026(19) 0.016(2)
C3 0.046(3) 0.043(3) 0.042(2) 0.000(2) -0.001(2) 0.031(2)
C4 0.059(3) 0.040(3) 0.050(3) 0.020(2) 0.015(2) 0.032(3)
C5 0.041(3) 0.040(3) 0.057(3) 0.008(2) 0.016(2) 0.020(2)
C6 0.038(3) 0.046(3) 0.047(3) 0.003(2) 0.007(2) 0.028(2)
C7 0.018(2) 0.025(2) 0.049(3) 0.0047(19) 0.0007(18) 0.0107(19)
C8 0.027(2) 0.032(2) 0.048(3) 0.010(2) 0.007(2) 0.007(2)
C9 0.038(3) 0.033(3) 0.082(3) 0.004(3) 0.027(2) 0.018(2)
C10 0.047(3) 0.031(3) 0.089(4) 0.013(3) 0.021(3) 0.023(2)
C11 0.039(3) 0.041(3) 0.069(3) 0.018(3) 0.006(2) 0.025(3)
C12 0.024(2) 0.039(3) 0.048(3) 0.001(2) -0.0053(19) 0.016(2)
C13 0.044(3) 0.048(3) 0.025(2) 0.001(2) -0.003(2) 0.031(3)
C14 0.038(3) 0.049(3) 0.029(2) -0.001(2) -0.004(2) 0.029(3)
C15 0.035(3) 0.051(3) 0.048(3) -0.002(2) -0.011(2) 0.022(3)
C16 0.038(3) 0.083(4) 0.055(3) 0.001(3) -0.006(2) 0.039(3)
C17 0.053(3) 0.071(4) 0.057(3) -0.016(3) -0.007(3) 0.047(3)
C18 0.045(3) 0.053(3) 0.046(3) -0.006(2) -0.004(2) 0.037(3)
C19 0.066(3) 0.065(4) 0.072(3) -0.025(3) -0.033(3) 0.040(3)
C20 0.099(4) 0.077(4) 0.045(3) 0.007(3) -0.005(3) 0.062(4)
C21 0.050(3) 0.093(5) 0.111(4) -0.056(4) 0.002(4) 0.024(4)
C22 0.126(7) 0.053(5) 0.162(7) -0.044(4) -0.007(6) 0.039(5)
C23 0.240(11) 0.071(6) 0.214(11) -0.044(6) 0.191(10) -0.027(6)
C24 0.111(5) 0.027(3) 0.117(5) -0.026(3) 0.077(4) -0.020(3)
C25 0.043(3) 0.046(3) 0.070(3) 0.005(3) 0.013(3) 0.016(3)
C26 0.057(3) 0.056(3) 0.070(3) -0.002(3) 0.009(3) 0.036(3)
C27 0.070(4) 0.046(3) 0.122(5) -0.007(3) 0.029(4) 0.028(3)
C28 0.047(3) 0.041(3) 0.041(3) -0.001(2) -0.005(2) 0.016(3)

loop_
_atom_type_symbol
_atom_type_description
_atom_type_scat_dispersion_real
_atom_type_scat_dispersion_imag
_atom_type_scat_source
C C 0.0033 0.0016 'International Tables Vol C Tables 4.2.6.8 and 6.1.1.4'
H H 0.0000 0.0000 'International Tables Vol C Tables 4.2.6.8 and 6.1.1.4'
Li Li -0.0003 0.0001 'International Tables Vol C Tables 4.2.6.8 and 6.1.1.4'
N N 0.0061 0.0033 'International Tables Vol C Tables 4.2.6.8 and 6.1.1.4'
O O 0.0106 0.0060 'International Tables Vol C Tables 4.2.6.8 and 6.1.1.4'

loop_
_geom_angle_atom_site_label_1
_geom_angle_atom_site_label_2
_geom_angle_atom_site_label_3
_geom_angle
O2 Li1 O1 111.1(4)
O2 Li1 N1 124.6(4)
O1 Li1 N1 117.4(3)
O2 Li1 N2 112.8(4)
O1 Li1 N2 102.6(3)
N1 Li1 N2 81.5(3)
O2 Li1 C7 148.3(4)
O1 Li1 C7 100.6(3)
N1 Li1 C7 29.76(16)
N2 Li1 C7 59.4(2)
O2 Li1 C12 142.2(4)
O1 Li1 C12 94.0(3)
N1 Li1 C12 58.5(2)
N2 Li1 C12 31.34(16)
C7 Li1 C12 30.68(14)
C24 O1 C21 106.4(4)
C24 O1 Li1 129.6(3)
C21 O1 Li1 124.0(4)
C25 O2 C28 108.9(3)
C25 O2 Li1 126.4(3)
C28 O2 Li1 120.0(3)
C7 N1 C1 119.5(3)
C7 N1 Li1 103.4(3)
C1 N1 Li1 136.6(3)
C12 N2 C20 115.1(3)
C12 N2 C19 110.9(4)
C20 N2 C19 110.3(4)
C12 N2 Li1 96.4(3)
C20 N2 Li1 115.7(3)
C19 N2 Li1 107.7(3)
N1 C1 C6 122.7(4)
N1 C1 C2 120.9(4)
C6 C1 C2 116.2(4)
C3 C2 C1 118.8(4)
C3 C2 C13 118.6(4)
C1 C2 C13 122.7(4)
C4 C3 C2 123.1(4)
C4 C3 H3 118.5
C2 C3 H3 118.5
C5 C4 C3 117.8(4)
C5 C4 H4 121.1
C3 C4 H4 121.1
C4 C5 C6 121.8(4)
C4 C5 H5 119.1
C6 C5 H5 119.1
C5 C6 C1 122.2(4)
C5 C6 H6 118.9
C1 C6 H6 118.9
N1 C7 C8 124.6(4)
N1 C7 C12 119.0(4)
C8 C7 C12 116.0(3)
N1 C7 Li1 46.8(2)
C8 C7 Li1 148.7(3)
C12 C7 Li1 77.7(3)
C9 C8 C7 122.6(4)
C9 C8 H8 118.7
C7 C8 H8 118.7
C8 C9 C10 119.6(5)
C8 C9 H9 120.2
C10 C9 H9 120.2
C11 C10 C9 119.0(4)
C11 C10 H10 120.5
C9 C10 H10 120.5
C12 C11 C10 122.6(4)
C12 C11 H11 118.7
C10 C11 H11 118.7
C11 C12 C7 120.1(4)
C11 C12 N2 123.5(4)
C7 C12 N2 116.4(3)
C11 C12 Li1 151.8(3)
C7 C12 Li1 71.6(3)
N2 C12 Li1 52.3(2)
C18 C13 C14 118.2(4)
C18 C13 C2 120.7(4)
C14 C13 C2 121.0(4)
C15 C14 C13 120.6(4)
C15 C14 H14 119.7
C13 C14 H14 119.7
C16 C15 C14 121.1(5)
C16 C15 H15 119.4
C14 C15 H15 119.4
C15 C16 C17 118.6(5)
C15 C16 H16 120.7
C17 C16 H16 120.7
C16 C17 C18 121.2(5)
C16 C17 H17 119.4
C18 C17 H17 119.4
C13 C18 C17 120.3(5)
C13 C18 H18 119.9
C17 C18 H18 119.9
N2 C19 H19A 109.5
N2 C19 H19B 109.5
H19A C19 H19B 109.5
N2 C19 H19C 109.5
H19A C19 H19C 109.5
H19B C19 H19C 109.5
N2 C20 H20A 109.5
N2 C20 H20B 109.5
H20A C20 H20B 109.5
N2 C20 H20C 109.5
H20A C20 H20C 109.5
H20B C20 H20C 109.5
O1 C21 C22 105.8(5)
O1 C21 H21A 110.6
C22 C21 H21A 110.6
O1 C21 H21B 110.6
C22 C21 H21B 110.6
H21A C21 H21B 108.7
C23 C22 C21 107.4(6)
C23 C22 H22A 110.2
C21 C22 H22A 110.2
C23 C22 H22B 110.2
C21 C22 H22B 110.2
H22A C22 H22B 108.5
C22 C23 C24 107.5(7)
C22 C23 H23A 110.2
C24 C23 H23A 110.2
C22 C23 H23B 110.2
C24 C23 H23B 110.2
H23A C23 H23B 108.5
O1 C24 C23 106.7(5)
O1 C24 H24A 110.4
C23 C24 H24A 110.4
O1 C24 H24B 110.4
C23 C24 H24B 110.4
H24A C24 H24B 108.6
O2 C25 C26 108.4(4)
O2 C25 H25A 110.0
C26 C25 H25A 110.0
O2 C25 H25B 110.0
C26 C25 H25B 110.0
H25A C25 H25B 108.4
C25 C26 C27 103.0(4)
C25 C26 H26A 111.2
C27 C26 H26A 111.2
C25 C26 H26B 111.2
C27 C26 H26B 111.2
H26A C26 H26B 109.1
C28 C27 C26 105.4(4)
C28 C27 H27A 110.7
C26 C27 H27A 110.7
C28 C27 H27B 110.7
C26 C27 H27B 110.7
H27A C27 H27B 108.8
O2 C28 C27 106.8(4)
O2 C28 H28A 110.4
C27 C28 H28A 110.4
O2 C28 H28B 110.4
C27 C28 H28B 110.4
H28A C28 H28B 108.6

loop_
_geom_bond_atom_site_label_1
_geom_bond_atom_site_label_2
_geom_bond_distance
Li1 O2 1.924(7)
Li1 O1 1.963(7)
Li1 N1 1.993(7)
Li1 N2 2.179(8)
Li1 C7 2.658(8)
Li1 C12 2.738(8)
O1 C24 1.412(6)
O1 C21 1.429(6)
O2 C25 1.417(5)
O2 C28 1.435(5)
N1 C7 1.356(5)
N1 C1 1.374(5)
N2 C12 1.433(5)
N2 C20 1.440(5)
N2 C19 1.469(6)
C1 C6 1.395(6)
C1 C2 1.426(5)
C2 C3 1.382(5)
C2 C13 1.491(6)
C3 C4 1.379(6)
C3 H3 0.9500
C4 C5 1.343(6)
C4 H4 0.9500
C5 C6 1.372(6)
C5 H5 0.9500
C6 H6 0.9500
C7 C8 1.412(6)
C7 C12 1.429(5)
C8 C9 1.384(6)
C8 H8 0.9500
C9 C10 1.385(7)
C9 H9 0.9500
C10 C11 1.377(6)
C10 H10 0.9500
C11 C12 1.370(5)
C11 H11 0.9500
C13 C18 1.385(5)
C13 C14 1.389(5)
C14 C15 1.386(6)
C14 H14 0.9500
C15 C16 1.372(7)
C15 H15 0.9500
C16 C17 1.372(6)
C16 H16 0.9500
C17 C18 1.393(6)
C17 H17 0.9500
C18 H18 0.9500
C19 H19A 0.9800
C19 H19B 0.9800
C19 H19C 0.9800
C20 H20A 0.9800
C20 H20B 0.9800
C20 H20C 0.9800
C21 C22 1.460(9)
C21 H21A 0.9900
C21 H21B 0.9900
C22 C23 1.326(10)
C22 H22A 0.9900
C22 H22B 0.9900
C23 C24 1.483(8)
C23 H23A 0.9900
C23 H23B 0.9900
C24 H24A 0.9900
C24 H24B 0.9900
C25 C26 1.488(7)
C25 H25A 0.9900
C25 H25B 0.9900
C26 C27 1.494(7)
C26 H26A 0.9900
C26 H26B 0.9900
C27 C28 1.478(6)
C27 H27A 0.9900
C27 H27B 0.9900
C28 H28A 0.9900
C28 H28B 0.9900

loop_
_geom_torsion_atom_site_label_1
_geom_torsion_atom_site_label_2
_geom_torsion_atom_site_label_3
_geom_torsion_atom_site_label_4
_geom_torsion
O2 Li1 O1 C24 -11.1(7)
N1 Li1 O1 C24 -163.4(5)
N2 Li1 O1 C24 109.7(6)
C7 Li1 O1 C24 170.4(5)
C12 Li1 O1 C24 140.2(5)
O2 Li1 O1 C21 169.1(4)
N1 Li1 O1 C21 16.8(7)
N2 Li1 O1 C21 -70.1(5)
C7 Li1 O1 C21 -9.4(6)
C12 Li1 O1 C21 -39.6(5)
O1 Li1 O2 C25 -13.4(6)
N1 Li1 O2 C25 136.6(5)
N2 Li1 O2 C25 -128.0(4)
C7 Li1 O2 C25 163.8(6)
C12 Li1 O2 C25 -141.9(5)
O1 Li1 O2 C28 -166.6(3)
N1 Li1 O2 C28 -16.6(6)
N2 Li1 O2 C28 78.8(4)
C7 Li1 O2 C28 10.6(9)
C12 Li1 O2 C28 65.0(6)
O2 Li1 N1 C7 151.0(4)
O1 Li1 N1 C7 -60.7(5)
N2 Li1 N1 C7 39.2(3)
C12 Li1 N1 C7 16.3(2)
O2 Li1 N1 C1 -20.5(7)
O1 Li1 N1 C1 127.8(4)
N2 Li1 N1 C1 -132.3(4)
C7 Li1 N1 C1 -171.5(6)
C12 Li1 N1 C1 -155.2(5)
O2 Li1 N2 C12 -163.6(3)
O1 Li1 N2 C12 76.7(3)
N1 Li1 N2 C12 -39.6(3)
C7 Li1 N2 C12 -18.2(2)
O2 Li1 N2 C20 74.6(5)
O1 Li1 N2 C20 -45.1(5)
N1 Li1 N2 C20 -161.4(3)
C7 Li1 N2 C20 -140.0(4)
C12 Li1 N2 C20 -121.8(4)
O2 Li1 N2 C19 -49.3(5)
O1 Li1 N2 C19 -168.9(3)
N1 Li1 N2 C19 74.8(3)
C7 Li1 N2 C19 96.1(3)
C12 Li1 N2 C19 114.4(4)
C7 N1 C1 C6 -29.2(6)
Li1 N1 C1 C6 141.3(5)
C7 N1 C1 C2 155.2(3)
Li1 N1 C1 C2 -34.3(6)
N1 C1 C2 C3 171.6(4)
C6 C1 C2 C3 -4.3(5)
N1 C1 C2 C13 -10.1(5)
C6 C1 C2 C13 174.0(4)
C1 C2 C3 C4 1.9(6)
C13 C2 C3 C4 -176.4(4)
C2 C3 C4 C5 1.0(6)
C3 C4 C5 C6 -1.4(6)
C4 C5 C6 C1 -1.2(6)
N1 C1 C6 C5 -171.8(4)
C2 C1 C6 C5 4.0(6)
C1 N1 C7 C8 -45.8(6)
Li1 N1 C7 C8 140.9(4)
C1 N1 C7 C12 141.7(4)
Li1 N1 C7 C12 -31.6(5)
C1 N1 C7 Li1 173.3(5)
O2 Li1 C7 N1 -49.3(7)
O1 Li1 C7 N1 128.0(4)
N2 Li1 C7 N1 -133.5(4)
C12 Li1 C7 N1 -152.0(4)
O2 Li1 C7 C8 -136.7(7)
O1 Li1 C7 C8 40.6(7)
N1 Li1 C7 C8 -87.4(6)
N2 Li1 C7 C8 139.1(6)
C12 Li1 C7 C8 120.5(6)
O2 Li1 C7 C12 102.7(7)
O1 Li1 C7 C12 -79.9(3)
N1 Li1 C7 C12 152.0(4)
N2 Li1 C7 C12 18.6(2)
N1 C7 C8 C9 -172.6(4)
C12 C7 C8 C9 0.1(6)
Li1 C7 C8 C9 -110.3(6)
C7 C8 C9 C10 -1.5(6)
C8 C9 C10 C11 1.2(7)
C9 C10 C11 C12 0.5(7)
C10 C11 C12 C7 -2.0(6)
C10 C11 C12 N2 177.5(4)
C10 C11 C12 Li1 106.0(7)
N1 C7 C12 C11 174.8(4)
C8 C7 C12 C11 1.6(5)
Li1 C7 C12 C11 151.8(4)
N1 C7 C12 N2 -4.7(5)
C8 C7 C12 N2 -177.9(3)
Li1 C7 C12 N2 -27.7(3)
N1 C7 C12 Li1 23.0(3)
C8 C7 C12 Li1 -150.1(4)
C20 N2 C12 C11 -23.2(6)
C19 N2 C12 C11 102.8(5)
Li1 N2 C12 C11 -145.5(4)
C20 N2 C12 C7 156.3(4)
C19 N2 C12 C7 -77.7(4)
Li1 N2 C12 C7 34.0(4)
C20 N2 C12 Li1 122.3(4)
C19 N2 C12 Li1 -111.7(4)
O2 Li1 C12 C11 117.1(8)
O1 Li1 C12 C11 -15.8(8)
N1 Li1 C12 C11 -135.7(7)
N2 Li1 C12 C11 92.0(8)
C7 Li1 C12 C11 -119.8(8)
O2 Li1 C12 C7 -123.1(6)
O1 Li1 C12 C7 104.0(3)
N1 Li1 C12 C7 -15.8(2)
N2 Li1 C12 C7 -148.2(4)
O2 Li1 C12 N2 25.1(5)
O1 Li1 C12 N2 -107.8(4)
N1 Li1 C12 N2 132.3(4)
C7 Li1 C12 N2 148.2(4)
C3 C2 C13 C18 -34.2(5)
C1 C2 C13 C18 147.5(4)
C3 C2 C13 C14 142.3(4)
C1 C2 C13 C14 -35.9(5)
C18 C13 C14 C15 -2.2(5)
C2 C13 C14 C15 -178.9(3)
C13 C14 C15 C16 0.6(6)
C14 C15 C16 C17 0.9(6)
C15 C16 C17 C18 -0.8(7)
C14 C13 C18 C17 2.3(6)
C2 C13 C18 C17 179.0(4)
C16 C17 C18 C13 -0.8(7)
C24 O1 C21 C22 -18.0(7)
Li1 O1 C21 C22 161.8(5)
O1 C21 C22 C23 25.9(10)
C21 C22 C23 C24 -22.6(12)
C21 O1 C24 C23 5.0(9)
Li1 O1 C24 C23 -174.8(7)
C22 C23 C24 O1 11.3(12)
C28 O2 C25 C26 8.9(5)
Li1 O2 C25 C26 -146.7(4)
O2 C25 C26 C27 -22.5(5)
C25 C26 C27 C28 27.2(6)
C25 O2 C28 C27 8.8(5)
Li1 O2 C28 C27 166.3(4)
C26 C27 C28 O2 -22.8(5)
